data_7108320
loop_
_publ_author_name
'Lei Liu'
'Hongli Ma'
'Yumei Xiao'
'Fengpei Du'
'Zhaohai Qin'
'Nan Li'
'Bin Fu'

_publ_section_title
;
 Highly enantioselective Friedel-Crafts alkylation of indoles and pyrrole
 with beta,gamma-unsaturated alpha-ketoesters catalyzed by
 heteroarylidene-tethered bis(oxazoline) copper complexes
;
_journal_name_full Chem.Commun.
_journal_page_first 9281
_journal_paper_doi 10.1039/c2cc34803a
_journal_volume 48
_journal_year 2012
_chemical_absolute_configuration ad
_chemical_formula_moiety 'C16 H14 N2 O3'
_chemical_formula_sum 'C16 H14 N2 O3'
_chemical_formula_weight 282.29
_chemical_name_systematic
;
?
;
_space_group_crystal_system orthorhombic
_space_group_IT_number 19
_space_group_name_Hall 'P 2ac 2ab'
_space_group_name_H-M_alt 'P 21 21 21'
_symmetry_space_group_name_Hall 'P 2ac 2ab'
_symmetry_space_group_name_H-M 'P 21 21 21'
_atom_sites_solution_hydrogens geom
_atom_sites_solution_primary direct
_atom_sites_solution_secondary difmap
_audit_creation_date 2012-05-23
_audit_creation_method
;
Olex2 1.1
(compiled 2011.02.15 svn.r1672, GUI svn.r3494)
;
_cell_angle_alpha 90.00
_cell_angle_beta 90.00
_cell_angle_gamma 90.00
_cell_formula_units_Z 4
_cell_length_a 9.8802(12)
_cell_length_b 10.1254(15)
_cell_length_c 14.573(2)
_cell_measurement_reflns_used 3124
_cell_measurement_temperature 100.2
_cell_measurement_theta_max 69.6247
_cell_measurement_theta_min 4.3597
_cell_volume 1457.9(3)
_computing_cell_refinement
;
CrysAlisPro, Agilent Technologies,
Version 1.171.35.11 (release 16-05-2011 CrysAlis171 .NET)
(compiled May 16 2011,17:55:39)
;
_computing_data_collection
;
CrysAlisPro, Agilent Technologies,
Version 1.171.35.11 (release 16-05-2011 CrysAlis171 .NET)
(compiled May 16 2011,17:55:39)
;
_computing_data_reduction
;
CrysAlisPro, Agilent Technologies,
Version 1.171.35.11 (release 16-05-2011 CrysAlis171 .NET)
(compiled May 16 2011,17:55:39)
;
_computing_molecular_graphics
;
O. V. Dolomanov, L. J. Bourhis, R. J. Gildea, J. A. K. Howard and H. Puschmann,
OLEX2: a complete structure solution, refinement and analysis program.
J. Appl. Cryst. (2009). 42, 339-341.
;
_computing_publication_material
;
O. V. Dolomanov, L. J. Bourhis, R. J. Gildea, J. A. K. Howard and H. Puschmann,
OLEX2: a complete structure solution, refinement and analysis program.
J. Appl. Cryst. (2009). 42, 339-341.
;
_computing_structure_refinement 'SHELXL-97 (Sheldrick, 1997)'
_computing_structure_solution 'A short history of SHELX (Sheldrick, 2007)'
_diffrn_ambient_temperature 100.2
_diffrn_detector_area_resol_mean 16.0971
_diffrn_measured_fraction_theta_full 0.994
_diffrn_measured_fraction_theta_max 0.995
_diffrn_measurement_details
;
1 omega -45.00 -19.00 1.0000 2.0000
omega____ theta____ kappa____ phi______ frames
- -33.5000 37.0000 60.0000 26

2 omega -43.00 -18.00 1.0000 2.0000
omega____ theta____ kappa____ phi______ frames
- -33.5000 157.0000 78.0000 25

3 omega -105.00 -18.00 1.0000 2.0000
omega____ theta____ kappa____ phi______ frames
- -33.5000 -37.0000 -90.0000 87

4 omega -18.00 73.00 1.0000 2.0000
omega____ theta____ kappa____ phi______ frames
- 54.0000 -37.0000 -150.0000 91

5 omega -8.00 54.00 1.0000 2.0000
omega____ theta____ kappa____ phi______ frames
- 54.0000 -77.0000 -180.0000 62

6 omega 128.00 170.00 1.0000 4.0000
omega____ theta____ kappa____ phi______ frames
- 108.0000 111.0000 120.0000 42

7 omega 119.00 177.00 1.0000 4.0000
omega____ theta____ kappa____ phi______ frames
- 108.0000 45.0000 0.0000 58

8 omega 53.00 96.00 1.0000 4.0000
omega____ theta____ kappa____ phi______ frames
- 108.0000 -45.0000 -150.0000 43

9 omega 110.00 167.00 1.0000 4.0000
omega____ theta____ kappa____ phi______ frames
- 108.0000 111.0000 30.0000 57

10 omega 53.00 80.00 1.0000 4.0000
omega____ theta____ kappa____ phi______ frames
- 108.0000 -45.0000 30.0000 27

11 omega 87.00 120.00 1.0000 4.0000
omega____ theta____ kappa____ phi______ frames
- 108.0000 45.0000 -30.0000 33

12 omega 148.00 178.00 1.0000 4.0000
omega____ theta____ kappa____ phi______ frames
- 108.0000 45.0000 -30.0000 30

13 omega 134.00 178.00 1.0000 4.0000
omega____ theta____ kappa____ phi______ frames
- 108.0000 111.0000 -120.0000 44

14 omega 44.00 89.00 1.0000 4.0000
omega____ theta____ kappa____ phi______ frames
- 108.0000 -45.0000 90.0000 45

15 omega 46.00 161.00 1.0000 4.0000
omega____ theta____ kappa____ phi______ frames
- 108.0000 -15.0000 0.0000 115
;
_diffrn_measurement_device_type 'Xcalibur, Eos, Gemini'
_diffrn_measurement_method '\w scans'
_diffrn_orient_matrix_UB_11 0.1139734000
_diffrn_orient_matrix_UB_12 -0.0750500000
_diffrn_orient_matrix_UB_13 -0.0498311000
_diffrn_orient_matrix_UB_21 -0.0473828000
_diffrn_orient_matrix_UB_22 0.0581636000
_diffrn_orient_matrix_UB_23 -0.0919963000
_diffrn_orient_matrix_UB_31 0.0956280000
_diffrn_orient_matrix_UB_32 0.1186840000
_diffrn_orient_matrix_UB_33 0.0137817000
_diffrn_radiation_monochromator graphite
_diffrn_radiation_type 'Cu K\a'
_diffrn_radiation_wavelength 1.5418
_diffrn_reflns_av_R_equivalents 0.0204
_diffrn_reflns_av_unetI/netI 0.0280
_diffrn_reflns_limit_h_max 11
_diffrn_reflns_limit_h_min -11
_diffrn_reflns_limit_k_max 12
_diffrn_reflns_limit_k_min -5
_diffrn_reflns_limit_l_max 17
_diffrn_reflns_limit_l_min -17
_diffrn_reflns_number 5232
_diffrn_reflns_theta_full 69.79
_diffrn_reflns_theta_max 69.79
_diffrn_reflns_theta_min 5.32
_diffrn_source 'Enhance (Cu) X-ray Source'
_exptl_absorpt_coefficient_mu 0.742
_exptl_absorpt_correction_T_max 1.00000
_exptl_absorpt_correction_T_min 0.96598
_exptl_absorpt_correction_type multi-scan
_exptl_absorpt_process_details
;
CrysAlisPro, Agilent Technologies,
Version 1.171.35.11 (release 16-05-2011 CrysAlis171 .NET)
(compiled May 16 2011,17:55:39)
Empirical absorption correction using spherical harmonics,
implemented in SCALE3 ABSPACK scaling algorithm.
;
_exptl_crystal_density_diffrn 1.286
_exptl_crystal_density_method 'not measured'
_exptl_crystal_F_000 592
_exptl_crystal_size_max 0.50
_exptl_crystal_size_mid 0.10
_exptl_crystal_size_min 0.10
_refine_diff_density_max 0.178
_refine_diff_density_min -0.185
_refine_diff_density_rms 0.037
_refine_ls_abs_structure_details 'Flack H D (1983), Acta Cryst. A39, 876-881'
_refine_ls_abs_structure_Flack -0.04(19)
_refine_ls_extinction_method none
_refine_ls_goodness_of_fit_ref 1.035
_refine_ls_hydrogen_treatment mixed
_refine_ls_matrix_type full
_refine_ls_number_parameters 191
_refine_ls_number_reflns 2714
_refine_ls_number_restraints 0
_refine_ls_restrained_S_all 1.035
_refine_ls_R_factor_all 0.0330
_refine_ls_R_factor_gt 0.0322
_refine_ls_shift/su_max 0.001
_refine_ls_shift/su_mean 0.000
_refine_ls_structure_factor_coef Fsqd
_refine_ls_weighting_details 'calc w=1/[\s^2^(Fo^2^)+(0.0515P)^2^+0.2513P] where P=(Fo^2^+2Fc^2^)/3'
_refine_ls_weighting_scheme calc
_refine_ls_wR_factor_gt 0.0840
_refine_ls_wR_factor_ref 0.0851
_reflns_number_gt 2649
_reflns_number_total 2714
_reflns_threshold_expression >2sigma(I)
_cod_data_source_file c2cc34803a.txt
_cod_data_source_block exp_602
_cod_database_code 7108320
_reflns_odcompleteness_completeness 99.87
_reflns_odcompleteness_iscentric 1
_reflns_odcompleteness_theta 66.97

loop_
_space_group_symop_id
_space_group_symop_operation_xyz
1 'x, y, z'
2 '-x+1/2, -y, z+1/2'
3 'x+1/2, -y+1/2, -z'
4 '-x, y+1/2, -z+1/2'

loop_
_atom_site_label
_atom_site_type_symbol
_atom_site_fract_x
_atom_site_fract_y
_atom_site_fract_z
_atom_site_U_iso_or_equiv
_atom_site_adp_type
_atom_site_occupancy
_atom_site_symmetry_multiplicity
_atom_site_calc_flag
_atom_site_refinement_flags
O1 O -0.05444(11) -0.72461(11) -0.35553(8) 0.0268(3) Uani 1 1 d .
O2 O -0.04958(12) -0.57827(11) -0.51427(8) 0.0275(3) Uani 1 1 d .
N1 N 0.19066(13) -0.95360(12) -0.16948(8) 0.0189(3) Uani 1 1 d .
H1 H 0.1549 -1.0297 -0.1532 0.023 Uiso 1 1 calc R
N2 N 0.31769(15) -1.58180(14) -0.46175(10) 0.0297(3) Uani 1 1 d .
O3 O 0.09397(12) -0.73042(11) -0.57085(7) 0.0246(3) Uani 1 1 d .
C15 C 0.05715(15) -1.19705(16) -0.38151(11) 0.0219(3) Uani 1 1 d .
H15 H -0.0367 -1.1768 -0.3806 0.026 Uiso 1 1 calc R
C8 C 0.30201(15) -0.76456(15) -0.16276(10) 0.0213(3) Uani 1 1 d .
H8 H 0.3534 -0.6919 -0.1408 0.026 Uiso 1 1 calc R
C6 C 0.18102(14) -0.89792(14) -0.25548(10) 0.0172(3) Uani 1 1 d .
C12 C 0.33147(15) -1.25614(15) -0.38277(10) 0.0211(3) Uani 1 1 d .
H12 H 0.4253 -1.2765 -0.3832 0.025 Uiso 1 1 calc R
C7 C 0.25045(14) -0.78057(15) -0.25312(10) 0.0197(3) Uani 1 1 d .
H7 H 0.2619 -0.7209 -0.3028 0.024 Uiso 1 1 calc R
C4 C 0.01445(16) -0.67855(15) -0.50732(11) 0.0217(3) Uani 1 1 d .
C11 C 0.28738(15) -1.13271(15) -0.35427(10) 0.0194(3) Uani 1 1 d .
H11 H 0.3515 -1.0685 -0.3351 0.023 Uiso 1 1 calc R
C2 C 0.10276(16) -0.88299(15) -0.41863(10) 0.0199(3) Uani 1 1 d .
H2A H 0.1973 -0.8559 -0.4311 0.024 Uiso 1 1 calc R
H2B H 0.0736 -0.9408 -0.4697 0.024 Uiso 1 1 calc R
C3 C 0.01512(15) -0.76162(15) -0.41851(10) 0.0209(3) Uani 1 1 d .
C13 C 0.23709(16) -1.35005(14) -0.41083(10) 0.0195(3) Uani 1 1 d .
C16 C 0.28190(16) -1.47869(16) -0.43986(11) 0.0226(3) Uani 1 1 d .
C10 C 0.15029(15) -1.10223(15) -0.35350(9) 0.0176(3) Uani 1 1 d .
C9 C 0.26403(15) -0.87295(16) -0.11332(11) 0.0214(3) Uani 1 1 d .
H9 H 0.2850 -0.8894 -0.0507 0.026 Uiso 1 1 calc R
C14 C 0.09928(16) -1.32028(15) -0.41061(11) 0.0240(3) Uani 1 1 d .
H14 H 0.0350 -1.3841 -0.4303 0.029 Uiso 1 1 calc R
C1 C 0.10056(14) -0.96363(15) -0.32984(10) 0.0183(3) Uani 1 1 d .
H1A H 0.0045 -0.9705 -0.3087 0.022 Uiso 1 1 calc R
C5 C 0.1095(2) -0.65417(18) -0.65412(12) 0.0320(4) Uani 1 1 d .
H5A H 0.1386 -0.5644 -0.6386 0.048 Uiso 1 1 calc R
H5B H 0.0228 -0.6506 -0.6867 0.048 Uiso 1 1 calc R
H5C H 0.1776 -0.6959 -0.6935 0.048 Uiso 1 1 calc R

loop_
_atom_site_aniso_label
_atom_site_aniso_U_11
_atom_site_aniso_U_22
_atom_site_aniso_U_33
_atom_site_aniso_U_23
_atom_site_aniso_U_13
_atom_site_aniso_U_12
O1 0.0285(6) 0.0280(6) 0.0240(6) -0.0038(5) -0.0021(5) 0.0081(5)
O2 0.0324(6) 0.0214(6) 0.0288(6) -0.0031(5) -0.0069(5) 0.0057(5)
N1 0.0196(6) 0.0198(6) 0.0173(6) 0.0018(5) 0.0010(5) 0.0004(5)
N2 0.0312(8) 0.0233(7) 0.0345(8) -0.0050(6) 0.0014(6) 0.0010(6)
O3 0.0306(6) 0.0230(5) 0.0202(5) 0.0001(4) -0.0018(5) 0.0027(5)
C15 0.0157(7) 0.0258(8) 0.0243(7) -0.0034(6) 0.0021(6) -0.0002(6)
C8 0.0159(6) 0.0223(7) 0.0255(8) -0.0048(6) -0.0046(6) 0.0016(6)
C6 0.0161(7) 0.0193(7) 0.0162(6) 0.0004(6) 0.0015(6) 0.0029(6)
C12 0.0165(7) 0.0251(7) 0.0217(7) 0.0017(6) -0.0007(6) 0.0024(6)
C7 0.0185(6) 0.0193(7) 0.0212(7) 0.0009(6) 0.0013(6) 0.0007(6)
C4 0.0211(7) 0.0204(7) 0.0235(8) -0.0052(6) -0.0078(6) 0.0014(6)
C11 0.0170(7) 0.0220(7) 0.0191(7) 0.0012(6) -0.0012(6) -0.0038(6)
C2 0.0220(7) 0.0215(7) 0.0160(7) -0.0015(5) -0.0025(6) 0.0028(6)
C3 0.0207(7) 0.0209(7) 0.0211(7) -0.0047(6) -0.0051(6) 0.0006(6)
C13 0.0233(7) 0.0190(7) 0.0162(7) 0.0022(6) 0.0042(6) 0.0005(6)
C16 0.0216(7) 0.0255(8) 0.0208(7) 0.0018(6) 0.0023(6) -0.0027(6)
C10 0.0199(7) 0.0206(7) 0.0123(6) 0.0007(6) 0.0009(5) -0.0003(6)
C9 0.0196(7) 0.0268(8) 0.0177(7) -0.0025(6) -0.0040(6) 0.0040(6)
C14 0.0211(8) 0.0235(7) 0.0276(8) -0.0052(6) 0.0052(7) -0.0070(6)
C1 0.0161(7) 0.0215(7) 0.0172(7) -0.0010(6) -0.0007(6) 0.0012(6)
C5 0.0398(10) 0.0342(9) 0.0219(8) 0.0046(7) -0.0031(8) 0.0028(8)

loop_
_atom_type_symbol
_atom_type_description
_atom_type_scat_dispersion_real
_atom_type_scat_dispersion_imag
_atom_type_scat_source
C C 0.0181 0.0091 'International Tables Vol C Tables 4.2.6.8 and 6.1.1.4'
H H 0.0000 0.0000 'International Tables Vol C Tables 4.2.6.8 and 6.1.1.4'
N N 0.0311 0.0180 'International Tables Vol C Tables 4.2.6.8 and 6.1.1.4'
O O 0.0492 0.0322 'International Tables Vol C Tables 4.2.6.8 and 6.1.1.4'

loop_
_geom_angle_atom_site_label_1
_geom_angle_atom_site_label_2
_geom_angle_atom_site_label_3
_geom_angle
C6 N1 H1 125.1
C9 N1 H1 125.1
C9 N1 C6 109.72(13)
C4 O3 C5 115.98(13)
C10 C15 H15 119.5
C14 C15 H15 119.5
C14 C15 C10 120.92(14)
C7 C8 H8 126.3
C9 C8 H8 126.3
C9 C8 C7 107.39(14)
N1 C6 C1 120.83(13)
C7 C6 N1 107.28(13)
C7 C6 C1 131.85(13)
C11 C12 H12 120.2
C11 C12 C13 119.52(13)
C13 C12 H12 120.2
C8 C7 H7 126.2
C6 C7 C8 107.52(13)
C6 C7 H7 126.2
O2 C4 O3 126.13(15)
O2 C4 C3 122.26(15)
O3 C4 C3 111.58(13)
C12 C11 H11 119.7
C12 C11 C10 120.58(14)
C10 C11 H11 119.7
H2A C2 H2B 107.5
C3 C2 H2A 108.5
C3 C2 H2B 108.5
C3 C2 C1 115.28(12)
C1 C2 H2A 108.5
C1 C2 H2B 108.5
O1 C3 C4 117.79(13)
O1 C3 C2 125.66(14)
C2 C3 C4 116.55(13)
C12 C13 C16 119.87(14)
C12 C13 C14 120.35(14)
C14 C13 C16 119.77(14)
N2 C16 C13 179.05(17)
C15 C10 C1 119.21(13)
C11 C10 C15 119.29(14)
C11 C10 C1 121.33(13)
N1 C9 C8 108.09(13)
N1 C9 H9 126.0
C8 C9 H9 126.0
C15 C14 C13 119.34(14)
C15 C14 H14 120.3
C13 C14 H14 120.3
C6 C1 C2 111.52(12)
C6 C1 C10 113.61(12)
C6 C1 H1A 108.1
C2 C1 H1A 108.1
C10 C1 C2 107.16(12)
C10 C1 H1A 108.1
O3 C5 H5A 109.5
O3 C5 H5B 109.5
O3 C5 H5C 109.5
H5A C5 H5B 109.5
H5A C5 H5C 109.5
H5B C5 H5C 109.5

loop_
_geom_bond_atom_site_label_1
_geom_bond_atom_site_label_2
_geom_bond_distance
O1 C3 1.206(2)
O2 C4 1.2006(19)
N1 H1 0.8800
N1 C6 1.3775(19)
N1 C9 1.365(2)
N2 C16 1.148(2)
O3 C4 1.323(2)
O3 C5 1.447(2)
C15 H15 0.9500
C15 C10 1.391(2)
C15 C14 1.382(2)
C8 H8 0.9500
C8 C7 1.421(2)
C8 C9 1.365(2)
C6 C7 1.372(2)
C6 C1 1.500(2)
C12 H12 0.9500
C12 C11 1.387(2)
C12 C13 1.393(2)
C7 H7 0.9500
C4 C3 1.544(2)
C11 H11 0.9500
C11 C10 1.389(2)
C2 H2A 0.9900
C2 H2B 0.9900
C2 C3 1.503(2)
C2 C1 1.530(2)
C13 C16 1.439(2)
C13 C14 1.395(2)
C10 C1 1.526(2)
C9 H9 0.9500
C14 H14 0.9500
C1 H1A 1.0000
C5 H5A 0.9800
C5 H5B 0.9800
C5 H5C 0.9800

loop_
_geom_torsion_atom_site_label_1
_geom_torsion_atom_site_label_2
_geom_torsion_atom_site_label_3
_geom_torsion_atom_site_label_4
_geom_torsion
O2 C4 C3 O1 1.9(2)
O2 C4 C3 C2 -178.42(14)
N1 C6 C7 C8 -0.67(16)
N1 C6 C1 C2 179.19(12)
N1 C6 C1 C10 -59.58(17)
O3 C4 C3 O1 -179.56(13)
O3 C4 C3 C2 0.09(18)
C15 C10 C1 C6 147.35(14)
C15 C10 C1 C2 -89.01(16)
C6 N1 C9 C8 0.09(17)
C12 C11 C10 C15 0.1(2)
C12 C11 C10 C1 -174.98(13)
C12 C13 C16 N2 83(10)
C12 C13 C14 C15 -0.6(2)
C7 C8 C9 N1 -0.50(17)
C7 C6 C1 C2 1.9(2)
C7 C6 C1 C10 123.18(17)
C11 C12 C13 C16 -179.54(14)
C11 C12 C13 C14 0.2(2)
C11 C10 C1 C6 -37.54(19)
C11 C10 C1 C2 86.10(17)
C3 C2 C1 C6 -75.20(16)
C3 C2 C1 C10 159.88(12)
C13 C12 C11 C10 0.0(2)
C16 C13 C14 C15 179.18(14)
C10 C15 C14 C13 0.7(2)
C9 N1 C6 C7 0.38(16)
C9 N1 C6 C1 -177.47(12)
C9 C8 C7 C6 0.73(17)
C14 C15 C10 C11 -0.5(2)
C14 C15 C10 C1 174.72(14)
C14 C13 C16 N2 -97(10)
C1 C6 C7 C8 176.85(14)
C1 C2 C3 O1 0.0(2)
C1 C2 C3 C4 -179.64(12)
C5 O3 C4 O2 3.5(2)
C5 O3 C4 C3 -174.98(13)
